data_4313540
loop_
_publ_author_name
'Ja-eung Koo'
'Do-hyeon Kim'
'Yaung-Soo Kim'
'Youngkyu Do'

_publ_section_title
;
 Cyano-Bridged Homometallic 1-D and Bimetallic 2-D Assemblies: Synthesis,
 Structures, and Magnetic Properties of [Ni(baepn)(CN)]n(ClO4)n and
 [Ni(baepn)]2n[Fe(CN)6]n(H2O)8n
;
_journal_name_full 'Inorganic Chemistry'
_journal_page_first 2983
_journal_page_last 2987
_journal_paper_doi 10.1021/ic020686r
_journal_volume 42
_journal_year 2003
_chemical_formula_sum 'C10 H28 Fe0.5 N7 Ni O4'
_chemical_formula_weight 397.03
_chemical_name_systematic
;
  ?
;
_space_group_IT_number 14
_symmetry_cell_setting monoclinic
_symmetry_space_group_name_Hall '-P 2ybc'
_symmetry_space_group_name_H-M 'P 1 21/c 1'
_atom_sites_solution_hydrogens geom
_atom_sites_solution_primary direct
_atom_sites_solution_secondary difmap
_audit_creation_method SHELXL-97
_cell_angle_alpha 90.00
_cell_angle_beta 98.906(4)
_cell_angle_gamma 90.00
_cell_formula_units_Z 4
_cell_length_a 8.951(2)
_cell_length_b 13.672(3)
_cell_length_c 14.392(3)
_cell_measurement_temperature 293(2)
_cell_volume 1740.0(7)
_computing_cell_refinement 'Bruker SMART'
_computing_data_collection 'Bruker SMART'
_computing_data_reduction 'Bruker SHELXTL'
_computing_molecular_graphics 'Bruker SHELXTL'
_computing_publication_material 'Bruker SHELXTL'
_computing_structure_refinement 'SHELXL-97 (Sheldrick, 1997)'
_computing_structure_solution 'SHELXS-97 (Sheldrick, 1990)'
_diffrn_ambient_temperature 293(2)
_diffrn_measured_fraction_theta_full 0.938
_diffrn_measured_fraction_theta_max 0.938
_diffrn_measurement_device_type 'CCD area detector'
_diffrn_measurement_method 'phi and omega scans'
_diffrn_radiation_monochromator graphite
_diffrn_radiation_source 'fine-focus sealed tube'
_diffrn_radiation_type MoK\a
_diffrn_radiation_wavelength 0.71073
_diffrn_reflns_av_R_equivalents 0.0895
_diffrn_reflns_av_sigmaI/netI 0.0463
_diffrn_reflns_limit_h_max 11
_diffrn_reflns_limit_h_min -7
_diffrn_reflns_limit_k_max 16
_diffrn_reflns_limit_k_min -17
_diffrn_reflns_limit_l_max 18
_diffrn_reflns_limit_l_min -18
_diffrn_reflns_number 9235
_diffrn_reflns_theta_full 28.05
_diffrn_reflns_theta_max 28.05
_diffrn_reflns_theta_min 2.07
_exptl_absorpt_coefficient_mu 1.544
_exptl_absorpt_correction_type none
_exptl_crystal_density_diffrn 1.516
_exptl_crystal_density_method 'not measured'
_exptl_crystal_F_000 840
_refine_diff_density_max 0.841
_refine_diff_density_min -0.967
_refine_diff_density_rms 0.144
_refine_ls_extinction_method none
_refine_ls_goodness_of_fit_ref 1.081
_refine_ls_hydrogen_treatment mixed
_refine_ls_matrix_type full
_refine_ls_number_parameters 205
_refine_ls_number_reflns 3960
_refine_ls_number_restraints 0
_refine_ls_restrained_S_all 1.081
_refine_ls_R_factor_all 0.0449
_refine_ls_R_factor_gt 0.0409
_refine_ls_shift/su_max 0.000
_refine_ls_shift/su_mean 0.000
_refine_ls_structure_factor_coef Fsqd
_refine_ls_weighting_details 'calc w=1/[\s^2^(Fo^2^)+(0.0852P)^2^+0.5009P] where P=(Fo^2^+2Fc^2^)/3'
_refine_ls_weighting_scheme calc
_refine_ls_wR_factor_gt 0.1200
_refine_ls_wR_factor_ref 0.1222
_reflns_number_gt 3599
_reflns_number_total 3960
_reflns_threshold_expression >2sigma(I)
_cod_data_source_file ic020686r_2.cif
_cod_data_source_block compund2
_cod_depositor_comments
;
The following automatic conversions were performed:

'_symmetry_cell_setting' value 'Monoclinic' changed to 'monoclinic'
according to the built-in table from CIF Core dictionary named
'cif_core.dic' version 2.4.1 from 2010-06-29.

Automatic conversion script
Id: cif_fix_values 1646 2011-03-28 12:23:43Z adriana 
;
_cod_original_formula_sum 'C10 H28 Fe0.50 N7 Ni O4'
_cod_database_code 4313540

loop_
_symmetry_equiv_pos_as_xyz
'x, y, z'
'-x, y+1/2, -z+1/2'
'-x, -y, -z'
'x, -y-1/2, z-1/2'

loop_
_atom_site_label
_atom_site_type_symbol
_atom_site_fract_x
_atom_site_fract_y
_atom_site_fract_z
_atom_site_U_iso_or_equiv
_atom_site_adp_type
_atom_site_occupancy
_atom_site_symmetry_multiplicity
_atom_site_calc_flag
_atom_site_refinement_flags
_atom_site_disorder_assembly
_atom_site_disorder_group
Fe1 Fe 0.5000 0.0000 0.0000 0.01887(13) Uani 1 2 d S . .
C1 C 0.4466(2) 0.10649(16) 0.07493(14) 0.0256(4) Uani 1 1 d . . .
N1 N 0.4198(2) 0.17046(16) 0.12257(14) 0.0357(4) Uani 1 1 d . . .
C2 C 0.4497(2) -0.09077(16) 0.09136(15) 0.0260(4) Uani 1 1 d . . .
N2 N 0.5741(2) 0.35426(17) 0.35177(15) 0.0371(5) Uani 1 1 d . . .
C3 C 0.7053(3) 0.00447(14) 0.06403(16) 0.0275(5) Uani 1 1 d . . .
N3 N 0.8298(3) 0.00662(18) 0.1012(2) 0.0493(6) Uani 1 1 d . . .
Ni Ni 0.49626(3) 0.26111(2) 0.238953(19) 0.02256(12) Uani 1 1 d . . .
N4 N 0.3004(2) 0.34951(15) 0.21325(14) 0.0316(4) Uani 1 1 d . . .
H4A H 0.3162 0.4066 0.2443 0.038 Uiso 1 1 calc R . .
H4B H 0.2767 0.3623 0.1514 0.038 Uiso 1 1 calc R . .
C5 C 0.1779(3) 0.2954(2) 0.24620(19) 0.0375(5) Uani 1 1 d . . .
H5A H 0.1360 0.2481 0.1990 0.045 Uiso 1 1 calc R . .
H5B H 0.0980 0.3401 0.2566 0.045 Uiso 1 1 calc R . .
C6 C 0.2388(3) 0.2433(2) 0.3370(2) 0.0380(6) Uani 1 1 d . . .
H6A H 0.2731 0.2908 0.3857 0.046 Uiso 1 1 calc R . .
H6B H 0.1596 0.2041 0.3575 0.046 Uiso 1 1 calc R . .
N7 N 0.3652(2) 0.18015(15) 0.32120(14) 0.0324(4) Uani 1 1 d . . .
C8 C 0.4461(3) 0.1400(2) 0.40960(19) 0.0440(6) Uani 1 1 d . . .
H8A H 0.3757 0.1033 0.4410 0.053 Uiso 1 1 calc R . .
H8B H 0.4851 0.1935 0.4506 0.053 Uiso 1 1 calc R . .
C9 C 0.5764(3) 0.0736(2) 0.3938(2) 0.0492(7) Uani 1 1 d . . .
H9A H 0.6093 0.0375 0.4514 0.059 Uiso 1 1 calc R . .
H9B H 0.5388 0.0264 0.3455 0.059 Uiso 1 1 calc R . .
C10 C 0.7121(3) 0.1244(2) 0.36531(19) 0.0443(6) Uani 1 1 d . . .
H10A H 0.7429 0.1774 0.4090 0.053 Uiso 1 1 calc R . .
H10B H 0.7953 0.0784 0.3694 0.053 Uiso 1 1 calc R . .
N11 N 0.6810(2) 0.16419(15) 0.26896(14) 0.0319(4) Uani 1 1 d . . .
C12 C 0.8124(3) 0.2133(2) 0.2412(2) 0.0407(6) Uani 1 1 d . . .
H12A H 0.8910 0.1659 0.2354 0.049 Uiso 1 1 calc R . .
H12B H 0.8524 0.2610 0.2885 0.049 Uiso 1 1 calc R . .
C13 C 0.7633(3) 0.2636(2) 0.1478(2) 0.0439(6) Uani 1 1 d . . .
H13A H 0.8479 0.2990 0.1292 0.053 Uiso 1 1 calc R . .
H13B H 0.7294 0.2154 0.0997 0.053 Uiso 1 1 calc R . .
N14 N 0.6397(2) 0.33191(16) 0.15695(16) 0.0392(5) Uani 1 1 d . . .
H14A H 0.5885 0.3470 0.0999 0.047 Uiso 1 1 calc R . .
H14B H 0.6767 0.3875 0.1852 0.047 Uiso 1 1 calc R . .
O1 O 0.0762(3) 0.36546(18) 0.02962(15) 0.0568(5) Uani 1 1 d . . .
O2 O 0.8898(4) 0.49763(17) 0.1062(2) 0.0676(7) Uani 1 1 d . . .
O3 O 0.9935(3) 0.8360(2) 0.0038(2) 0.0931(12) Uani 1 1 d . . .
O4 O 0.1377(3) 0.00117(19) 0.20156(18) 0.0676(8) Uani 1 1 d . . .

loop_
_atom_site_aniso_label
_atom_site_aniso_U_11
_atom_site_aniso_U_22
_atom_site_aniso_U_33
_atom_site_aniso_U_23
_atom_site_aniso_U_13
_atom_site_aniso_U_12
Fe1 0.0249(2) 0.0138(2) 0.0172(2) 0.00011(12) 0.00111(15) -0.00045(12)
C1 0.0279(9) 0.0219(11) 0.0257(9) -0.0014(8) 0.0002(7) -0.0038(7)
N1 0.0392(10) 0.0304(11) 0.0363(10) -0.0141(9) 0.0022(8) -0.0012(8)
C2 0.0264(9) 0.0235(11) 0.0268(10) 0.0045(8) 0.0002(7) 0.0025(7)
N2 0.0365(10) 0.0376(12) 0.0361(10) -0.0159(9) 0.0021(8) -0.0002(8)
C3 0.0348(12) 0.0180(11) 0.0290(10) -0.0002(7) 0.0026(9) -0.0001(7)
N3 0.0352(13) 0.0483(16) 0.0592(16) -0.0022(11) -0.0092(11) 0.0003(9)
Ni 0.02509(18) 0.01864(18) 0.02369(18) -0.00480(9) 0.00293(11) -0.00013(9)
N4 0.0330(9) 0.0254(10) 0.0357(10) 0.0015(8) 0.0027(7) 0.0017(7)
C5 0.0263(10) 0.0390(13) 0.0467(14) 0.0027(11) 0.0037(9) 0.0018(9)
C6 0.0346(12) 0.0387(14) 0.0432(15) 0.0049(10) 0.0138(10) 0.0014(10)
N7 0.0350(9) 0.0271(10) 0.0357(10) 0.0065(8) 0.0074(8) 0.0025(7)
C8 0.0486(14) 0.0438(15) 0.0410(13) 0.0172(11) 0.0108(11) 0.0082(11)
C9 0.0536(15) 0.0420(16) 0.0521(16) 0.0209(13) 0.0086(12) 0.0126(12)
C10 0.0400(12) 0.0441(16) 0.0457(14) 0.0072(11) -0.0033(11) 0.0117(11)
N11 0.0274(8) 0.0290(10) 0.0392(10) -0.0022(8) 0.0045(7) 0.0021(7)
C12 0.0272(10) 0.0395(14) 0.0557(16) -0.0054(12) 0.0069(10) -0.0010(9)
C13 0.0416(14) 0.0396(16) 0.0555(17) -0.0038(11) 0.0229(12) -0.0031(10)
N14 0.0425(11) 0.0324(11) 0.0443(12) 0.0025(9) 0.0122(9) -0.0036(9)
O1 0.0654(13) 0.0557(14) 0.0485(11) 0.0053(10) 0.0068(10) 0.0076(10)
O2 0.087(2) 0.0552(17) 0.0660(16) 0.0114(11) 0.0274(15) 0.0057(11)
O3 0.101(3) 0.0518(19) 0.142(3) -0.0005(16) 0.068(2) 0.0033(13)
O4 0.0535(15) 0.099(2) 0.0482(13) -0.0043(11) 0.0007(11) -0.0004(11)

loop_
_atom_type_symbol
_atom_type_description
_atom_type_scat_dispersion_real
_atom_type_scat_dispersion_imag
_atom_type_scat_source
C C 0.0033 0.0016 'International Tables Vol C Tables 4.2.6.8 and 6.1.1.4'
H H 0.0000 0.0000 'International Tables Vol C Tables 4.2.6.8 and 6.1.1.4'
N N 0.0061 0.0033 'International Tables Vol C Tables 4.2.6.8 and 6.1.1.4'
O O 0.0106 0.0060 'International Tables Vol C Tables 4.2.6.8 and 6.1.1.4'
Ni Ni 0.3393 1.1124 'International Tables Vol C Tables 4.2.6.8 and 6.1.1.4'
Fe Fe 0.3463 0.8444 'International Tables Vol C Tables 4.2.6.8 and 6.1.1.4'

loop_
_geom_angle_atom_site_label_1
_geom_angle_atom_site_label_2
_geom_angle_atom_site_label_3
_geom_angle
_geom_angle_site_symmetry_1
_geom_angle_site_symmetry_3
_geom_angle_publ_flag
C2 Fe1 C2 180.00(13) . 3_655 ?
C2 Fe1 C1 89.98(10) . 3_655 ?
C2 Fe1 C1 90.02(10) 3_655 3_655 ?
C2 Fe1 C1 90.02(10) . . ?
C2 Fe1 C1 89.98(10) 3_655 . ?
C1 Fe1 C1 180.00(17) 3_655 . ?
C2 Fe1 C3 89.99(9) . 3_655 ?
C2 Fe1 C3 90.01(9) 3_655 3_655 ?
C1 Fe1 C3 90.54(9) 3_655 3_655 ?
C1 Fe1 C3 89.46(9) . 3_655 ?
C2 Fe1 C3 90.01(9) . . ?
C2 Fe1 C3 89.99(9) 3_655 . ?
C1 Fe1 C3 89.46(9) 3_655 . ?
C1 Fe1 C3 90.54(9) . . ?
C3 Fe1 C3 180.00(16) 3_655 . ?
N1 C1 Fe1 177.23(19) . . ?
C1 N1 Ni 147.28(18) . . ?
N2 C2 Fe1 177.05(19) 2_645 . ?
C2 N2 Ni 150.27(18) 2_655 . ?
N3 C3 Fe1 178.8(2) . . ?
N2 Ni N7 91.79(9) . . ?
N2 Ni N14 89.80(9) . . ?
N7 Ni N14 175.18(7) . . ?
N2 Ni N1 178.29(9) . . ?
N7 Ni N1 89.83(8) . . ?
N14 Ni N1 88.63(9) . . ?
N2 Ni N11 93.84(8) . . ?
N7 Ni N11 92.42(8) . . ?
N14 Ni N11 82.93(8) . . ?
N1 Ni N11 86.63(8) . . ?
N2 Ni N4 87.45(8) . . ?
N7 Ni N4 83.09(8) . . ?
N14 Ni N4 101.54(8) . . ?
N1 Ni N4 92.21(8) . . ?
N11 Ni N4 175.36(7) . . ?
C5 N4 Ni 107.30(15) . . ?
N4 C5 C6 109.33(19) . . ?
N7 C6 C5 109.0(2) . . ?
C6 N7 C8 111.9(2) . . ?
C6 N7 Ni 106.74(15) . . ?
C8 N7 Ni 116.12(15) . . ?
N7 C8 C9 112.3(2) . . ?
C10 C9 C8 115.7(2) . . ?
N11 C10 C9 112.5(2) . . ?
C12 N11 C10 112.6(2) . . ?
C12 N11 Ni 107.07(15) . . ?
C10 N11 Ni 116.81(15) . . ?
N11 C12 C13 108.5(2) . . ?
N14 C13 C12 109.2(2) . . ?
C13 N14 Ni 106.91(16) . . ?

loop_
_geom_bond_atom_site_label_1
_geom_bond_atom_site_label_2
_geom_bond_distance
_geom_bond_site_symmetry_2
_geom_bond_publ_flag
Fe1 C2 1.912(2) . ?
Fe1 C2 1.912(2) 3_655 ?
Fe1 C1 1.916(2) 3_655 ?
Fe1 C1 1.916(2) . ?
Fe1 C3 1.925(2) 3_655 ?
Fe1 C3 1.925(2) . ?
C1 N1 1.159(3) . ?
N1 Ni 2.1107(19) . ?
C2 N2 1.155(3) 2_645 ?
N2 C2 1.155(3) 2_655 ?
N2 Ni 2.096(2) . ?
C3 N3 1.159(4) . ?
Ni N7 2.1056(19) . ?
Ni N14 2.109(2) . ?
Ni N11 2.1111(19) . ?
Ni N4 2.1145(19) . ?
N4 C5 1.461(3) . ?
C5 C6 1.514(4) . ?
C6 N7 1.468(3) . ?
N7 C8 1.469(3) . ?
C8 C9 1.523(4) . ?
C9 C10 1.511(4) . ?
C10 N11 1.475(3) . ?
N11 C12 1.462(3) . ?
C12 C13 1.513(4) . ?
C13 N14 1.469(3) . ?
